data_8000082
loop_
_publ_author_name
'Shiomi, Daisuke'
'Kanzaki, Yuki'
'Okada, Sho'
'Arima, Ryosuke'
'Miyazaki, Yuji'
'Inaba, Akira'
'Tanaka, Rika'
'Sato, Kazunobu'
'Takui, Takeji'

_publ_section_title
;
 An Enantiopair of Organic Ferromagnet Crystals Based on Helical Molecular
 Packing of Achiral Organic Radicals
;
_journal_issue 24
_journal_name_full 'The Journal of Physical Chemistry Letters'
_journal_page_first 3036
_journal_paper_doi 10.1021/jz2014105
_journal_volume 2
_journal_year 2011
_chemical_absolute_configuration ad
_chemical_formula_moiety 'C13 H15 N4 O6'
_chemical_formula_sum 'C13 H15 N4 O6'
_chemical_formula_weight 323.29
_space_group_IT_number 78
_symmetry_cell_setting tetragonal
_symmetry_Int_Tables_number 78
_symmetry_space_group_name_Hall 'P 4cw'
_symmetry_space_group_name_H-M 'P 43'
_cell_angle_alpha 90.00
_cell_angle_beta 90.00
_cell_angle_gamma 90.00
_cell_formula_units_Z 4
_cell_length_a 10.6835(3)
_cell_length_b 10.6835(3)
_cell_length_c 12.9899(4)
_cell_measurement_reflns_used 17637
_cell_measurement_temperature 296(2)
_cell_measurement_theta_max 66.5
_cell_measurement_theta_min 4.1
_cell_volume 1482.63(7)
_computing_cell_refinement PROCESS-AUTO
_computing_data_collection PROCESS-AUTO
_computing_molecular_graphics 'Ortep-3 for Windows (Farrugia, 1997)'
_computing_publication_material SHELXL97
_computing_structure_refinement 'SHELXL-97 (Sheldrick, 1997)'
_computing_structure_solution 'SIR97 (Altomare <i>et al.</i>,  1999)'
_diffrn_ambient_temperature 296(2)
_diffrn_detector_area_resol_mean 10.00
_diffrn_measured_fraction_theta_full 1.000
_diffrn_measured_fraction_theta_max 1.000
_diffrn_measurement_device_type 'Rigaku RAXIS-RAPID'
_diffrn_measurement_method \w
_diffrn_radiation_detector 'Imaging Plate'
_diffrn_radiation_monochromator 'Graphite Monochromator'
_diffrn_radiation_source 'Rotating Anode'
_diffrn_radiation_type CuK\a
_diffrn_radiation_wavelength 1.54178
_diffrn_reflns_av_R_equivalents 0.0375
_diffrn_reflns_av_sigmaI/netI 0.0174
_diffrn_reflns_limit_h_max 12
_diffrn_reflns_limit_h_min -12
_diffrn_reflns_limit_k_max 12
_diffrn_reflns_limit_k_min -12
_diffrn_reflns_limit_l_max 15
_diffrn_reflns_limit_l_min -15
_diffrn_reflns_number 15203
_diffrn_reflns_reduction_process 'Lp corrections applied'
_diffrn_reflns_theta_full 68.23
_diffrn_reflns_theta_max 68.23
_diffrn_reflns_theta_min 4.14
_diffrn_source_current 100.0000
_diffrn_source_voltage 50.0000
_exptl_absorpt_coefficient_mu 0.997
_exptl_absorpt_correction_T_max 0.8649
_exptl_absorpt_correction_T_min 0.6626
_exptl_absorpt_correction_type numerical
_exptl_absorpt_process_details
;
    Higashi, T. (1999). Program for Absorption Correction.
    Rigaku Corporation, Tokyo, Japan.
;
_exptl_crystal_colour 'dark blue'
_exptl_crystal_density_diffrn 1.448
_exptl_crystal_density_method 'not measured'
_exptl_crystal_description prism
_exptl_crystal_F_000 676
_exptl_crystal_preparation
;
mounted on a glass fiber with epoxy resin and placed in Air at room
temperature'
;
_exptl_crystal_size_max 0.45
_exptl_crystal_size_mid 0.20
_exptl_crystal_size_min 0.15
_refine_diff_density_max 0.232
_refine_diff_density_min -0.293
_refine_diff_density_rms 0.080
_refine_ls_abs_structure_details 'Flack H D (1983), Acta Cryst. A39, 876-881'
_refine_ls_abs_structure_Flack 0.0(2)
_refine_ls_extinction_method none
_refine_ls_goodness_of_fit_ref 1.141
_refine_ls_hydrogen_treatment refall
_refine_ls_matrix_type full
_refine_ls_number_parameters 268
_refine_ls_number_reflns 2701
_refine_ls_number_restraints 1
_refine_ls_restrained_S_all 1.141
_refine_ls_R_factor_all 0.0432
_refine_ls_R_factor_gt 0.0417
_refine_ls_shift/su_max 0.000
_refine_ls_shift/su_mean 0.000
_refine_ls_structure_factor_coef Fsqd
_refine_ls_weighting_details 'calc w=1/[\s^2^(Fo^2^)+(0.0642P)^2^+0.0847P] where P=(Fo^2^+2Fc^2^)/3'
_refine_ls_weighting_scheme calc
_refine_ls_wR_factor_gt 0.0960
_refine_ls_wR_factor_ref 0.0976
_reflns_number_gt 2602
_reflns_number_total 2701
_reflns_threshold_expression >2sigma(I)
_cod_data_source_file jz2014105_si_002.cif
_cod_data_source_block DNPNN
_cod_original_sg_symbol_H-M P43
_cod_database_code 8000082

loop_
_symmetry_equiv_pos_as_xyz
'x, y, z'
'-x, -y, z+1/2'
'-y, x, z+3/4'
'y, -x, z+1/4'

loop_
_atom_site_label
_atom_site_type_symbol
_atom_site_fract_x
_atom_site_fract_y
_atom_site_fract_z
_atom_site_U_iso_or_equiv
_atom_site_adp_type
_atom_site_occupancy
_atom_site_symmetry_multiplicity
_atom_site_calc_flag
C1 C 0.76525(17) -0.06540(16) 0.34092(14) 0.0380(4) Uani 1 1 d
C2 C 0.87370(18) -0.13600(16) 0.34639(14) 0.0399(4) Uani 1 1 d
H2A H 0.952(2) -0.096(2) 0.328(2) 0.054(6) Uiso 1 1 d
C3 C 0.86501(19) -0.25691(16) 0.38370(15) 0.0426(4) Uani 1 1 d
C4 C 0.7545(2) -0.31035(16) 0.41599(15) 0.0463(4) Uani 1 1 d
H4A H 0.750(3) -0.389(3) 0.442(2) 0.059(7) Uiso 1 1 d
C5 C 0.64850(19) -0.23807(17) 0.40603(15) 0.0456(4) Uani 1 1 d
C6 C 0.64992(19) -0.11689(17) 0.36968(16) 0.0426(4) Uani 1 1 d
H6A H 0.578(3) -0.072(3) 0.369(2) 0.057(7) Uiso 1 1 d
N1 N 0.97906(18) -0.33374(16) 0.38906(14) 0.0524(4) Uani 1 1 d
O1 O 1.07639(16) -0.28997(18) 0.35562(14) 0.0678(4) Uani 1 1 d
O2 O 0.97025(19) -0.43833(14) 0.42783(18) 0.0769(5) Uani 1 1 d
N2 N 0.5274(2) -0.29335(17) 0.43646(16) 0.0599(5) Uani 1 1 d
O3 O 0.5291(2) -0.39731(16) 0.47520(19) 0.0831(6) Uani 1 1 d
O4 O 0.43256(18) -0.2323(2) 0.4209(2) 0.0853(6) Uani 1 1 d
C7 C 0.76957(16) 0.06411(15) 0.30334(14) 0.0373(4) Uani 1 1 d
N3 N 0.84883(13) 0.10636(13) 0.23097(13) 0.0390(3) Uani 1 1 d
C8 C 0.83777(17) 0.24542(16) 0.21649(15) 0.0418(4) Uani 1 1 d
C9 C 0.70690(17) 0.27012(15) 0.26508(16) 0.0419(4) Uani 1 1 d
N4 N 0.69374(14) 0.15682(13) 0.33338(12) 0.0397(3) Uani 1 1 d
O5 O 0.93104(14) 0.04173(13) 0.18383(12) 0.0541(4) Uani 1 1 d
O6 O 0.61101(14) 0.15083(14) 0.40484(12) 0.0559(4) Uani 1 1 d
C10 C 0.9454(2) 0.3033(2) 0.2769(3) 0.0642(6) Uani 1 1 d
H10A H 0.943(3) 0.277(3) 0.345(3) 0.080(10) Uiso 1 1 d
H10B H 1.030(3) 0.265(3) 0.248(2) 0.073(8) Uiso 1 1 d
H10C H 0.949(3) 0.397(3) 0.263(2) 0.069(7) Uiso 1 1 d
C11 C 0.8502(3) 0.2769(3) 0.1036(2) 0.0634(6) Uani 1 1 d
H11A H 0.928(3) 0.247(3) 0.080(3) 0.072(8) Uiso 1 1 d
H11B H 0.786(2) 0.241(2) 0.060(2) 0.052(6) Uiso 1 1 d
H11C H 0.854(3) 0.362(4) 0.094(3) 0.090(10) Uiso 1 1 d
C12 C 0.6963(3) 0.3878(2) 0.3285(2) 0.0624(6) Uani 1 1 d
H12A H 0.759(3) 0.379(3) 0.385(2) 0.068(8) Uiso 1 1 d
H12B H 0.608(3) 0.392(3) 0.355(3) 0.085(9) Uiso 1 1 d
H12C H 0.713(3) 0.457(4) 0.277(3) 0.098(11) Uiso 1 1 d
C13 C 0.5987(2) 0.2631(2) 0.1881(2) 0.0601(6) Uani 1 1 d
H13A H 0.602(3) 0.340(3) 0.140(3) 0.087(9) Uiso 1 1 d
H13B H 0.601(2) 0.182(2) 0.145(2) 0.051(6) Uiso 1 1 d
H13C H 0.521(3) 0.272(3) 0.230(3) 0.083(9) Uiso 1 1 d

loop_
_atom_site_aniso_label
_atom_site_aniso_U_11
_atom_site_aniso_U_22
_atom_site_aniso_U_33
_atom_site_aniso_U_23
_atom_site_aniso_U_13
_atom_site_aniso_U_12
C1 0.0449(9) 0.0332(8) 0.0358(8) -0.0018(6) 0.0002(7) -0.0002(7)
C2 0.0448(9) 0.0350(8) 0.0400(9) -0.0033(7) -0.0020(7) -0.0013(7)
C3 0.0543(10) 0.0354(8) 0.0380(9) -0.0049(7) -0.0059(7) 0.0040(7)
C4 0.0655(11) 0.0302(8) 0.0430(10) -0.0035(7) 0.0007(8) -0.0040(7)
C5 0.0553(11) 0.0404(9) 0.0412(10) -0.0040(7) 0.0075(8) -0.0107(8)
C6 0.0444(9) 0.0392(9) 0.0441(9) -0.0020(7) 0.0034(7) 0.0002(8)
N1 0.0625(11) 0.0450(9) 0.0496(9) -0.0086(7) -0.0131(8) 0.0132(8)
O1 0.0593(10) 0.0771(11) 0.0672(11) 0.0045(8) 0.0029(8) 0.0197(8)
O2 0.0866(12) 0.0394(8) 0.1047(14) 0.0051(8) -0.0250(11) 0.0135(7)
N2 0.0666(12) 0.0517(10) 0.0615(11) -0.0051(8) 0.0197(9) -0.0164(9)
O3 0.0994(14) 0.0504(9) 0.0994(15) 0.0041(9) 0.0387(12) -0.0214(9)
O4 0.0575(10) 0.0866(13) 0.1118(18) 0.0131(12) 0.0187(10) -0.0118(10)
C7 0.0377(8) 0.0337(8) 0.0404(9) -0.0007(7) 0.0016(7) 0.0008(6)
N3 0.0420(7) 0.0335(7) 0.0416(8) 0.0014(6) 0.0056(6) 0.0021(6)
C8 0.0458(9) 0.0329(8) 0.0466(10) 0.0043(7) -0.0012(8) -0.0016(7)
C9 0.0464(9) 0.0306(8) 0.0486(10) 0.0016(7) -0.0010(8) 0.0013(7)
N4 0.0431(8) 0.0352(7) 0.0408(7) 0.0001(6) 0.0049(6) 0.0036(6)
O5 0.0557(8) 0.0499(7) 0.0566(8) 0.0021(6) 0.0197(7) 0.0122(6)
O6 0.0568(8) 0.0512(8) 0.0597(9) 0.0024(6) 0.0216(7) 0.0088(6)
C10 0.0529(12) 0.0508(12) 0.089(2) 0.0018(12) -0.0108(12) -0.0101(9)
C11 0.0752(15) 0.0596(13) 0.0555(13) 0.0181(11) 0.0143(12) 0.0051(13)
C12 0.0799(15) 0.0383(10) 0.0690(15) -0.0077(10) 0.0076(13) 0.0031(10)
C13 0.0498(11) 0.0572(12) 0.0733(16) 0.0114(11) -0.0130(11) 0.0048(9)

loop_
_atom_type_symbol
_atom_type_description
_atom_type_scat_dispersion_real
_atom_type_scat_dispersion_imag
_atom_type_scat_source
C C 0.0181 0.0091 'International Tables Vol C Tables 4.2.6.8 and 6.1.1.4'
H H 0.0000 0.0000 'International Tables Vol C Tables 4.2.6.8 and 6.1.1.4'
N N 0.0311 0.0180 'International Tables Vol C Tables 4.2.6.8 and 6.1.1.4'
O O 0.0492 0.0322 'International Tables Vol C Tables 4.2.6.8 and 6.1.1.4'

loop_
_geom_angle_atom_site_label_1
_geom_angle_atom_site_label_2
_geom_angle_atom_site_label_3
_geom_angle
C2 C1 C6 120.58(16)
C2 C1 C7 120.29(16)
C6 C1 C7 119.12(16)
C3 C2 C1 118.08(18)
C3 C2 H2A 124.0(15)
C1 C2 H2A 117.8(15)
C4 C3 C2 123.49(17)
C4 C3 N1 117.68(16)
C2 C3 N1 118.83(18)
C3 C4 C5 116.37(16)
C3 C4 H4A 122.9(17)
C5 C4 H4A 120.7(17)
C4 C5 C6 123.37(18)
C4 C5 N2 118.12(17)
C6 C5 N2 118.51(19)
C5 C6 C1 118.05(18)
C5 C6 H6A 119.8(17)
C1 C6 H6A 122.1(17)
O1 N1 O2 124.02(19)
O1 N1 C3 118.38(17)
O2 N1 C3 117.59(19)
O3 N2 O4 124.5(2)
O3 N2 C5 117.6(2)
O4 N2 C5 117.96(18)
N4 C7 N3 109.70(14)
N4 C7 C1 125.58(16)
N3 C7 C1 124.69(15)
O5 N3 C7 126.08(15)
O5 N3 C8 122.01(15)
C7 N3 C8 111.73(14)
N3 C8 C11 109.57(17)
N3 C8 C10 106.12(16)
C11 C8 C10 110.1(2)
N3 C8 C9 100.81(13)
C11 C8 C9 115.78(18)
C10 C8 C9 113.60(19)
N4 C9 C12 109.95(17)
N4 C9 C13 105.96(15)
C12 C9 C13 109.96(19)
N4 C9 C8 100.74(13)
C12 C9 C8 115.49(17)
C13 C9 C8 113.89(18)
O6 N4 C7 126.24(15)
O6 N4 C9 122.01(14)
C7 N4 C9 111.49(14)
C8 C10 H10A 110(2)
C8 C10 H10B 107.6(16)
H10A C10 H10B 104(3)
C8 C10 H10C 109.6(17)
H10A C10 H10C 118(3)
H10B C10 H10C 107(2)
C8 C11 H11A 108(2)
C8 C11 H11B 114.7(15)
H11A C11 H11B 108(3)
C8 C11 H11C 111(2)
H11A C11 H11C 104(3)
H11B C11 H11C 110(3)
C9 C12 H12A 106.0(17)
C9 C12 H12B 107(2)
H12A C12 H12B 113(3)
C9 C12 H12C 103(2)
H12A C12 H12C 116(3)
H12B C12 H12C 111(3)
C9 C13 H13A 109.6(19)
C9 C13 H13B 112.2(14)
H13A C13 H13B 110(2)
C9 C13 H13C 106(2)
H13A C13 H13C 107(3)
H13B C13 H13C 113(2)

loop_
_geom_bond_atom_site_label_1
_geom_bond_atom_site_label_2
_geom_bond_distance
C1 C2 1.384(3)
C1 C6 1.400(3)
C1 C7 1.468(2)
C2 C3 1.383(3)
C2 H2A 0.97(3)
C3 C4 1.377(3)
C3 N1 1.471(3)
C4 C5 1.377(3)
C4 H4A 0.91(3)
C5 C6 1.378(3)
C5 N2 1.476(3)
C6 H6A 0.90(3)
N1 O1 1.220(3)
N1 O2 1.229(3)
N2 O3 1.219(3)
N2 O4 1.222(3)
C7 N4 1.338(2)
C7 N3 1.343(2)
N3 O5 1.274(2)
N3 C8 1.502(2)
C8 C11 1.511(3)
C8 C10 1.524(3)
C8 C9 1.557(3)
C9 N4 1.507(2)
C9 C12 1.508(3)
C9 C13 1.531(3)
N4 O6 1.283(2)
C10 H10A 0.93(4)
C10 H10B 1.06(3)
C10 H10C 1.01(3)
C11 H11A 0.94(3)
C11 H11B 0.97(3)
C11 H11C 0.91(4)
C12 H12A 0.99(3)
C12 H12B 1.00(4)
C12 H12C 1.02(4)
C13 H13A 1.03(4)
C13 H13B 1.03(3)
C13 H13C 1.00(4)

loop_
_geom_contact_atom_site_label_1
_geom_contact_atom_site_label_2
_geom_contact_distance
_geom_contact_site_symmetry_2
C2 O5 3.051(2) 4_665
C7 O5 3.366(2) 4_665

loop_
_geom_torsion_atom_site_label_1
_geom_torsion_atom_site_label_2
_geom_torsion_atom_site_label_3
_geom_torsion_atom_site_label_4
_geom_torsion
C6 C1 C2 C3 -1.8(3)
C7 C1 C2 C3 179.09(17)
C1 C2 C3 C4 -0.3(3)
C1 C2 C3 N1 179.38(16)
C2 C3 C4 C5 2.3(3)
N1 C3 C4 C5 -177.36(17)
C3 C4 C5 C6 -2.4(3)
C3 C4 C5 N2 177.98(17)
C4 C5 C6 C1 0.4(3)
N2 C5 C6 C1 -179.93(17)
C2 C1 C6 C5 1.8(3)
C7 C1 C6 C5 -179.14(17)
C4 C3 N1 O1 176.15(19)
C2 C3 N1 O1 -3.5(3)
C4 C3 N1 O2 -4.3(3)
C2 C3 N1 O2 176.01(19)
C4 C5 N2 O3 4.7(3)
C6 C5 N2 O3 -174.9(2)
C4 C5 N2 O4 -175.0(2)
C6 C5 N2 O4 5.3(3)
C2 C1 C7 N4 -148.98(18)
C6 C1 C7 N4 31.9(3)
C2 C1 C7 N3 33.0(3)
C6 C1 C7 N3 -146.14(18)
N4 C7 N3 O5 -177.94(17)
C1 C7 N3 O5 0.4(3)
N4 C7 N3 C8 6.9(2)
C1 C7 N3 C8 -174.79(16)
O5 N3 C8 C11 43.0(3)
C7 N3 C8 C11 -141.57(19)
O5 N3 C8 C10 -75.8(2)
C7 N3 C8 C10 99.6(2)
O5 N3 C8 C9 165.56(17)
C7 N3 C8 C9 -19.04(19)
N3 C8 C9 N4 21.88(16)
C11 C8 C9 N4 139.98(18)
C10 C8 C9 N4 -91.20(18)
N3 C8 C9 C12 140.25(18)
C11 C8 C9 C12 -101.7(2)
C10 C8 C9 C12 27.2(2)
N3 C8 C9 C13 -91.08(18)
C11 C8 C9 C13 27.0(2)
C10 C8 C9 C13 155.84(18)
N3 C7 N4 O6 -176.34(17)
C1 C7 N4 O6 5.4(3)
N3 C7 N4 C9 9.5(2)
C1 C7 N4 C9 -168.82(17)
C12 C9 N4 O6 42.7(2)
C13 C9 N4 O6 -76.1(2)
C8 C9 N4 O6 165.00(16)
C12 C9 N4 C7 -142.88(18)
C13 C9 N4 C7 98.34(19)
C8 C9 N4 C7 -20.54(18)
